data_1540188
loop_
_publ_author_name
'Zhai, Junjie'
'Filatov, Alexander S.'
'Hillhouse, Gregory L.'
'Hopkins, Michael D.'

_publ_section_title
;
 Synthesis, structure, and reactions of a copper--sulfido cluster
 comprised of the parent Cu2S unit: {(NHC)Cu}2(\m-S)
;
_journal_issue 1
_journal_name_full 'Chem. Sci.'
_journal_page_first 589
_journal_paper_doi 10.1039/C5SC03258J
_journal_volume 7
_journal_year 2016
_chemical_formula_moiety 'C27 H37 Cu N2 S'
_chemical_formula_sum 'C27 H37 Cu N2 S'
_chemical_formula_weight 485.18
_chemical_name_systematic
;
 ?
;
_space_group_crystal_system orthorhombic
_space_group_IT_number 56
_space_group_name_Hall '-P 2ab 2ac'
_space_group_name_H-M_alt 'P c c n'
_symmetry_space_group_name_Hall '-P 2ab 2ac'
_symmetry_space_group_name_H-M 'P c c n'
_atom_sites_solution_hydrogens mixed
_atom_sites_solution_primary direct
_atom_sites_solution_secondary difmap
_audit_creation_method SHELXL-2014/7
_audit_update_record
;
2015-08-31 deposited with the CCDC.
2015-10-20 downloaded from the CCDC.
;
_cell_angle_alpha 90
_cell_angle_beta 90
_cell_angle_gamma 90
_cell_formula_units_Z 4
_cell_length_a 12.6538(10)
_cell_length_b 10.6947(9)
_cell_length_c 19.3375(15)
_cell_measurement_reflns_used 9778
_cell_measurement_temperature 100(2)
_cell_measurement_theta_max 28.74
_cell_measurement_theta_min 2.64
_cell_volume 2616.9(4)
_computing_cell_refinement 'SAINT V.8.27 (Bruker AXS Inc., 2012)'
_computing_data_collection 'APEX2 v.2014.7-1 (Bruker AXS Inc., 2014)'
_computing_data_reduction 'SAINT V.8.27 (Bruker AXS Inc., 2012)'
_computing_molecular_graphics
;
Ortep-3 for Windows: L. J. Farrugia, J. Appl. Cryst (1997), 30, 565


Mercury: visualization and analysis of crystal structures
C. F. Macrae, P. R. Edgington, P. McCabe, E. Pidcock, G. P. Shields, 
R. Taylor, M. Towler and J. van de Streek, J. Appl. Cryst., 39, 453-457, 2006 
;
_computing_publication_material 'APEX2 v.2014.7-1 (Bruker AXS Inc., 2014)'
_computing_structure_refinement 'SHELXL-2014/7 (Sheldrick, 2014)'
_computing_structure_solution 'SHELXT-2014/5 (Sheldrick, 2014)'
_diffrn_ambient_temperature 100(2)
_diffrn_measured_fraction_theta_full 0.997
_diffrn_measured_fraction_theta_max 0.990
_diffrn_measurement_device_type 'Bruker SMART APEX CCD area-detector'
_diffrn_measurement_method '0.30\% \w scans'
_diffrn_radiation_monochromator graphite
_diffrn_radiation_source 'fine-focus sealed tube'
_diffrn_radiation_type MoK\a
_diffrn_radiation_wavelength 0.71073
_diffrn_reflns_av_R_equivalents 0.0284
_diffrn_reflns_av_unetI/netI 0.0174
_diffrn_reflns_laue_measured_fraction_full 0.997
_diffrn_reflns_laue_measured_fraction_max 0.990
_diffrn_reflns_limit_h_max 16
_diffrn_reflns_limit_h_min -16
_diffrn_reflns_limit_k_max 14
_diffrn_reflns_limit_k_min -14
_diffrn_reflns_limit_l_max 24
_diffrn_reflns_limit_l_min -24
_diffrn_reflns_number 22356
_diffrn_reflns_point_group_measured_fraction_full 0.997
_diffrn_reflns_point_group_measured_fraction_max 0.990
_diffrn_reflns_theta_full 25.242
_diffrn_reflns_theta_max 27.909
_diffrn_reflns_theta_min 2.494
_exptl_absorpt_coefficient_mu 0.930
_exptl_absorpt_correction_T_max 0.746
_exptl_absorpt_correction_T_min 0.689
_exptl_absorpt_correction_type multi-scan
_exptl_absorpt_process_details 'SADABS v2014/4 (Bruker AXS Inc.)'
_exptl_crystal_colour colorless
_exptl_crystal_density_diffrn 1.231
_exptl_crystal_description block
_exptl_crystal_F_000 1032
_exptl_crystal_size_max 0.418
_exptl_crystal_size_mid 0.275
_exptl_crystal_size_min 0.258
_refine_diff_density_max 1.428
_refine_diff_density_min -0.506
_refine_diff_density_rms 0.087
_refine_ls_extinction_coef noref
_refine_ls_extinction_method none
_refine_ls_goodness_of_fit_ref 1.040
_refine_ls_hydrogen_treatment mixed
_refine_ls_matrix_type full
_refine_ls_number_parameters 149
_refine_ls_number_reflns 3102
_refine_ls_number_restraints 2
_refine_ls_restrained_S_all 1.039
_refine_ls_R_factor_all 0.0606
_refine_ls_R_factor_gt 0.0561
_refine_ls_shift/su_max 0.000
_refine_ls_shift/su_mean 0.000
_refine_ls_structure_factor_coef Fsqd
_refine_ls_weighting_details 'w=1/[\s^2^(Fo^2^)+(0.0294P)^2^+11.9649P] where P=(Fo^2^+2Fc^2^)/3'
_refine_ls_weighting_scheme calc
_refine_ls_wR_factor_gt 0.1260
_refine_ls_wR_factor_ref 0.1284
_reflns_Friedel_coverage 0.000
_reflns_number_gt 2835
_reflns_number_total 3102
_reflns_threshold_expression 'I > 2\s(I)'
_cod_data_source_file c5sc03258j2.cif
_cod_data_source_block compound7
_cod_depositor_comments
;
The following automatic conversions were performed:

'_exptl_absorpt_correction_type' value 'Multi-Scan' changed to
'multi-scan' according to
/usr/data/users/saulius/crontab/automatic-downloads/rss-feeds/RSC/lib/dictionaries/cif_core.dic
dictionary named 'cif_core.dic' version 2.4.2 from 2011-04-26.

Automatic conversion script
Id: cif_fix_values 3271 2015-04-21 07:52:19Z andrius 

 Adding full bibliography for 1540186--1540188.cif.
;
_cod_database_code 1540188
_shelx_shelxl_version_number 2014/7
_shelx_space_group_comment
;
The symmetry employed for this shelxl refinement is uniquely defined
by the following loop, which should always be used as a source of
symmetry information in preference to the above space-group names.
They are only intended as comments.
;
_shelx_estimated_absorpt_t_min 0.697
_shelx_estimated_absorpt_t_max 0.795
_shelxl_version_number 2013-4

loop_
_space_group_symop_operation_xyz
'x, y, z'
'-x+1/2, -y+1/2, z'
'-x, y+1/2, -z+1/2'
'x+1/2, -y, -z+1/2'
'-x, -y, -z'
'x-1/2, y-1/2, -z'
'x, -y-1/2, z-1/2'
'-x-1/2, y, z-1/2'

loop_
_atom_site_label
_atom_site_type_symbol
_atom_site_fract_x
_atom_site_fract_y
_atom_site_fract_z
_atom_site_U_iso_or_equiv
_atom_site_adp_type
_atom_site_occupancy
_atom_site_site_symmetry_order
_atom_site_calc_flag
_atom_site_refinement_flags_posn
_atom_site_refinement_flags_adp
_atom_site_refinement_flags_occupancy
Cu1 Cu 0.2500 0.7500 0.27901(3) 0.01664(14) Uani 1 2 d DS T P
S1 S 0.2500 0.7500 0.16901(6) 0.0314(3) Uani 1 2 d DS T P
H1 H 0.332(4) 0.686(7) 0.1568(14) 0.047 Uiso 0.5 1 d D U P
N1 N 0.33011(18) 0.7194(2) 0.41972(12) 0.0132(5) Uani 1 1 d . . .
C1 C 0.2500 0.7500 0.3768(2) 0.0135(7) Uani 1 2 d S T P
C4 C 0.4462(2) 0.5471(3) 0.38728(16) 0.0194(6) Uani 1 1 d . . .
C3 C 0.4315(2) 0.6762(3) 0.39537(15) 0.0150(5) Uani 1 1 d . . .
C2 C 0.3009(2) 0.7297(3) 0.48844(15) 0.0186(6) Uani 1 1 d . . .
H2 H 0.3434 0.7120 0.5277 0.022 Uiso 1 1 calc R U .
C12 C 0.3584(2) 0.4541(3) 0.40202(18) 0.0234(6) Uani 1 1 d . . .
H12 H 0.3041 0.4973 0.4309 0.028 Uiso 1 1 calc R U .
C7 C 0.6047(2) 0.7193(3) 0.35351(19) 0.0279(7) Uani 1 1 d . . .
H7 H 0.6590 0.7766 0.3414 0.033 Uiso 1 1 calc R U .
C8 C 0.5097(2) 0.7646(3) 0.38020(16) 0.0194(6) Uani 1 1 d . . .
C9 C 0.4942(2) 0.9042(3) 0.39046(18) 0.0229(6) Uani 1 1 d . . .
H9 H 0.4271 0.9166 0.4169 0.028 Uiso 1 1 calc R U .
C5 C 0.5433(2) 0.5067(3) 0.36179(18) 0.0256(7) Uani 1 1 d . . .
H5 H 0.5562 0.4197 0.3563 0.031 Uiso 1 1 calc R U .
C6 C 0.6212(2) 0.5922(3) 0.3444(2) 0.0288(7) Uani 1 1 d . . .
H6 H 0.6865 0.5635 0.3260 0.035 Uiso 1 1 calc R U .
C10 C 0.5844(3) 0.9618(3) 0.43273(19) 0.0296(7) Uani 1 1 d . . .
H10A H 0.5913 0.9171 0.4767 0.044 Uiso 1 1 calc R U .
H10C H 0.5690 1.0501 0.4418 0.044 Uiso 1 1 calc R U .
H10B H 0.6507 0.9550 0.4067 0.044 Uiso 1 1 calc R U .
C14 C 0.3054(3) 0.4139(3) 0.33444(19) 0.0303(8) Uani 1 1 d . . .
H14A H 0.2861 0.4882 0.3076 0.045 Uiso 1 1 calc R U .
H14C H 0.2417 0.3654 0.3449 0.045 Uiso 1 1 calc R U .
H14B H 0.3545 0.3623 0.3075 0.045 Uiso 1 1 calc R U .
C11 C 0.4828(3) 0.9712(3) 0.3212(2) 0.0338(8) Uani 1 1 d . . .
H11B H 0.5479 0.9611 0.2944 0.051 Uiso 1 1 calc R U .
H11C H 0.4696 1.0603 0.3293 0.051 Uiso 1 1 calc R U .
H11A H 0.4234 0.9351 0.2955 0.051 Uiso 1 1 calc R U .
C13 C 0.3977(3) 0.3402(4) 0.4425(2) 0.0407(10) Uani 1 1 d . . .
H13B H 0.4487 0.2937 0.4143 0.061 Uiso 1 1 calc R U .
H13C H 0.3377 0.2860 0.4538 0.061 Uiso 1 1 calc R U .
H13A H 0.4319 0.3681 0.4853 0.061 Uiso 1 1 calc R U .

loop_
_atom_site_aniso_label
_atom_site_aniso_U_11
_atom_site_aniso_U_22
_atom_site_aniso_U_33
_atom_site_aniso_U_23
_atom_site_aniso_U_13
_atom_site_aniso_U_12
Cu1 0.0175(2) 0.0186(2) 0.0138(2) 0.000 0.000 -0.0025(2)
S1 0.0419(7) 0.0359(6) 0.0165(5) 0.000 0.000 -0.0185(6)
N1 0.0104(10) 0.0136(11) 0.0157(11) 0.0002(8) -0.0008(9) -0.0015(8)
C1 0.0131(16) 0.0118(16) 0.0156(18) 0.000 0.000 -0.0037(14)
C4 0.0161(13) 0.0172(13) 0.0250(15) -0.0026(11) -0.0076(11) -0.0002(11)
C3 0.0117(12) 0.0171(13) 0.0162(13) -0.0011(10) -0.0032(10) 0.0002(10)
C2 0.0209(14) 0.0209(15) 0.0141(14) 0.0013(11) -0.0017(11) -0.0054(12)
C12 0.0221(15) 0.0152(13) 0.0328(17) 0.0013(12) -0.0068(13) -0.0030(12)
C7 0.0140(14) 0.0261(17) 0.044(2) -0.0099(14) 0.0044(13) -0.0025(12)
C8 0.0150(13) 0.0172(14) 0.0260(15) -0.0033(12) 0.0011(11) -0.0010(11)
C9 0.0186(14) 0.0172(14) 0.0329(17) -0.0032(12) 0.0067(13) -0.0029(11)
C5 0.0188(14) 0.0204(15) 0.0378(18) -0.0100(13) -0.0081(13) 0.0046(12)
C6 0.0107(13) 0.0283(17) 0.047(2) -0.0131(15) 0.0000(13) 0.0049(12)
C10 0.0283(17) 0.0249(16) 0.0356(19) -0.0095(14) 0.0060(14) -0.0049(13)
C14 0.0300(17) 0.0212(15) 0.040(2) 0.0057(14) -0.0164(15) -0.0074(14)
C11 0.0349(19) 0.0236(17) 0.043(2) 0.0033(15) 0.0027(16) -0.0012(14)
C13 0.041(2) 0.0302(18) 0.050(2) 0.0172(17) -0.0261(19) -0.0131(16)

loop_
_atom_type_symbol
_atom_type_description
_atom_type_scat_dispersion_real
_atom_type_scat_dispersion_imag
_atom_type_scat_source
C C 0.0033 0.0016 'International Tables Vol C Tables 4.2.6.8 and 6.1.1.4'
H H 0.0000 0.0000 'International Tables Vol C Tables 4.2.6.8 and 6.1.1.4'
N N 0.0061 0.0033 'International Tables Vol C Tables 4.2.6.8 and 6.1.1.4'
S S 0.1246 0.1234 'International Tables Vol C Tables 4.2.6.8 and 6.1.1.4'
Cu Cu 0.3201 1.2651 'International Tables Vol C Tables 4.2.6.8 and 6.1.1.4'

loop_
_geom_angle_atom_site_label_1
_geom_angle_atom_site_label_2
_geom_angle_atom_site_label_3
_geom_angle
_geom_angle_site_symmetry_1
_geom_angle_site_symmetry_3
C1 Cu1 S1 180.0 . .
Cu1 S1 H1 100.8(13) . .
C1 N1 C2 111.7(2) . .
C1 N1 C3 123.0(2) . .
C2 N1 C3 125.2(2) . .
N1 C1 N1 104.1(3) . 2_565
N1 C1 Cu1 127.94(16) . .
N1 C1 Cu1 127.94(16) 2_565 .
C5 C4 C3 117.5(3) . .
C5 C4 C12 120.6(3) . .
C3 C4 C12 121.8(3) . .
C8 C3 C4 123.2(3) . .
C8 C3 N1 118.8(2) . .
C4 C3 N1 118.0(2) . .
C2 C2 N1 106.19(16) 2_565 .
C2 C2 H2 126.9 2_565 .
N1 C2 H2 126.9 . .
C4 C12 C13 112.3(3) . .
C4 C12 C14 110.2(3) . .
C13 C12 C14 110.8(3) . .
C4 C12 H12 107.8 . .
C13 C12 H12 107.8 . .
C14 C12 H12 107.8 . .
C6 C7 C8 121.1(3) . .
C6 C7 H7 119.4 . .
C8 C7 H7 119.4 . .
C7 C8 C3 116.9(3) . .
C7 C8 C9 120.0(3) . .
C3 C8 C9 123.0(3) . .
C8 C9 C11 111.0(3) . .
C8 C9 C10 111.6(3) . .
C11 C9 C10 110.5(3) . .
C8 C9 H9 107.8 . .
C11 C9 H9 107.8 . .
C10 C9 H9 107.8 . .
C6 C5 C4 120.6(3) . .
C6 C5 H5 119.7 . .
C4 C5 H5 119.7 . .
C7 C6 C5 120.5(3) . .
C7 C6 H6 119.7 . .
C5 C6 H6 119.7 . .
C9 C10 H10A 109.5 . .
C9 C10 H10C 109.5 . .
H10A C10 H10C 109.5 . .
C9 C10 H10B 109.5 . .
H10A C10 H10B 109.5 . .
H10C C10 H10B 109.5 . .
C12 C14 H14A 109.5 . .
C12 C14 H14C 109.5 . .
H14A C14 H14C 109.5 . .
C12 C14 H14B 109.5 . .
H14A C14 H14B 109.5 . .
H14C C14 H14B 109.5 . .
C9 C11 H11B 109.5 . .
C9 C11 H11C 109.5 . .
H11B C11 H11C 109.5 . .
C9 C11 H11A 109.5 . .
H11B C11 H11A 109.5 . .
H11C C11 H11A 109.5 . .
C12 C13 H13B 109.5 . .
C12 C13 H13C 109.5 . .
H13B C13 H13C 109.5 . .
C12 C13 H13A 109.5 . .
H13B C13 H13A 109.5 . .
H13C C13 H13A 109.5 . .

loop_
_geom_bond_atom_site_label_1
_geom_bond_atom_site_label_2
_geom_bond_distance
_geom_bond_site_symmetry_2
Cu1 C1 1.890(4) .
Cu1 S1 2.1270(12) .
S1 H1 1.26(2) .
N1 C1 1.351(3) .
N1 C2 1.384(4) .
N1 C3 1.442(3) .
C1 N1 1.351(3) 2_565
C4 C5 1.392(4) .
C4 C3 1.402(4) .
C4 C12 1.518(4) .
C3 C8 1.399(4) .
C2 C2 1.359(6) 2_565
C2 H2 0.9500 .
C12 C13 1.531(4) .
C12 C14 1.531(4) .
C12 H12 1.0000 .
C7 C6 1.387(5) .
C7 C8 1.395(4) .
C7 H7 0.9500 .
C8 C9 1.520(4) .
C9 C11 1.525(5) .
C9 C10 1.533(5) .
C9 H9 1.0000 .
C5 C6 1.387(5) .
C5 H5 0.9500 .
C6 H6 0.9500 .
C10 H10A 0.9800 .
C10 H10C 0.9800 .
C10 H10B 0.9800 .
C14 H14A 0.9800 .
C14 H14C 0.9800 .
C14 H14B 0.9800 .
C11 H11B 0.9800 .
C11 H11C 0.9800 .
C11 H11A 0.9800 .
C13 H13B 0.9800 .
C13 H13C 0.9800 .
C13 H13A 0.9800 .

loop_
_geom_torsion_atom_site_label_1
_geom_torsion_atom_site_label_2
_geom_torsion_atom_site_label_3
_geom_torsion_atom_site_label_4
_geom_torsion
_geom_torsion_site_symmetry_4
C2 N1 C1 N1 0.38(14) 2_565
C3 N1 C1 N1 177.9(3) 2_565
C2 N1 C1 Cu1 -179.62(14) .
C3 N1 C1 Cu1 -2.1(3) .
C5 C4 C3 C8 -1.1(5) .
C12 C4 C3 C8 -178.0(3) .
C5 C4 C3 N1 178.1(3) .
C12 C4 C3 N1 1.2(4) .
C1 N1 C3 C8 88.1(3) .
C2 N1 C3 C8 -94.7(3) .
C1 N1 C3 C4 -91.1(3) .
C2 N1 C3 C4 86.1(3) .
C1 N1 C2 C2 -1.0(4) 2_565
C3 N1 C2 C2 -178.5(3) 2_565
C5 C4 C12 C13 46.8(4) .
C3 C4 C12 C13 -136.4(3) .
C5 C4 C12 C14 -77.3(4) .
C3 C4 C12 C14 99.5(3) .
C6 C7 C8 C3 -1.7(5) .
C6 C7 C8 C9 179.3(3) .
C4 C3 C8 C7 2.3(5) .
N1 C3 C8 C7 -176.9(3) .
C4 C3 C8 C9 -178.7(3) .
N1 C3 C8 C9 2.1(4) .
C7 C8 C9 C11 71.2(4) .
C3 C8 C9 C11 -107.7(3) .
C7 C8 C9 C10 -52.6(4) .
C3 C8 C9 C10 128.5(3) .
C3 C4 C5 C6 -0.9(5) .
C12 C4 C5 C6 176.1(3) .
C8 C7 C6 C5 -0.1(6) .
C4 C5 C6 C7 1.4(5) .
